data_4069676
loop_
_publ_author_name
'Yadav, Mahendra'
'Singh, Ashish Kumar'
'Pandey, Daya Shankar'

_publ_section_title
;
 First Examples of Heteroleptic Dipyrrin/\h5-Pentamethylcyclopentadienyl
 Rhodium/Iridium(III) Complexes and Their Catalytic Activity
;
_journal_issue 16
_journal_name_full Organometallics
_journal_page_first 4713
_journal_paper_doi 10.1021/om900349v
_journal_volume 28
_journal_year 2009
_chemical_formula_moiety C26H25ClN3Rh(C2H5O)
_chemical_formula_sum 'C28 H30 Cl N3 O Rh'
_chemical_formula_weight 554.93
_space_group_IT_number 15
_symmetry_cell_setting monoclinic
_symmetry_Int_Tables_number 15
_symmetry_space_group_name_Hall '-C 2yc'
_symmetry_space_group_name_H-M 'C 1 2/c 1'
_atom_sites_solution_hydrogens geom
_atom_sites_solution_primary direct
_atom_sites_solution_secondary difmap
_audit_creation_method SHELXL-97
_cell_angle_alpha 90.00
_cell_angle_beta 99.379(4)
_cell_angle_gamma 90.00
_cell_formula_units_Z 8
_cell_length_a 16.047(4)
_cell_length_b 16.610(4)
_cell_length_c 19.215(4)
_cell_measurement_temperature 293(2)
_cell_measurement_theta_max 25.95
_cell_measurement_theta_min 2.18
_cell_volume 5053(2)
_computing_cell_refinement 'Bruker SAINT'
_computing_data_collection 'Bruker APEX'
_computing_data_reduction 'Bruker SAINT'
_computing_molecular_graphics ORTEP
_computing_publication_material ciftab
_computing_structure_refinement 'SHELXL-97 (Sheldrick, 1997)'
_computing_structure_solution 'SHELXS-97 (Sheldrick, 1990)'
_diffrn_ambient_temperature 293(2)
_diffrn_detector_area_resol_mean 'omega scans'
_diffrn_measured_fraction_theta_full 1.000
_diffrn_measured_fraction_theta_max 1.000
_diffrn_measurement_device_type graphite
_diffrn_measurement_method 'Bruker SMART APEX'
_diffrn_radiation_monochromator graphite
_diffrn_radiation_type MoK\a
_diffrn_radiation_wavelength 0.71073
_diffrn_reflns_av_R_equivalents 0.0300
_diffrn_reflns_av_sigmaI/netI 0.0222
_diffrn_reflns_limit_h_max 19
_diffrn_reflns_limit_h_min -19
_diffrn_reflns_limit_k_max 19
_diffrn_reflns_limit_k_min -19
_diffrn_reflns_limit_l_max 22
_diffrn_reflns_limit_l_min -22
_diffrn_reflns_number 23869
_diffrn_reflns_theta_full 25.00
_diffrn_reflns_theta_max 25.00
_diffrn_reflns_theta_min 1.78
_diffrn_source 'fine-focus sealed tube'
_exptl_absorpt_coefficient_mu 0.805
_exptl_absorpt_correction_T_max 0.8428
_exptl_absorpt_correction_T_min 0.7604
_exptl_absorpt_correction_type none
_exptl_crystal_colour 'dark red'
_exptl_crystal_density_diffrn 1.454
_exptl_crystal_density_method 'not measured'
_exptl_crystal_description block
_exptl_crystal_F_000 2280
_exptl_crystal_size_max 0.36
_exptl_crystal_size_mid 0.24
_exptl_crystal_size_min 0.22
_refine_diff_density_max 0.347
_refine_diff_density_min -0.282
_refine_diff_density_rms 0.058
_refine_ls_extinction_method none
_refine_ls_goodness_of_fit_ref 1.121
_refine_ls_hydrogen_treatment constr
_refine_ls_matrix_type full
_refine_ls_number_parameters 309
_refine_ls_number_reflns 4446
_refine_ls_number_restraints 0
_refine_ls_restrained_S_all 1.121
_refine_ls_R_factor_all 0.0380
_refine_ls_R_factor_gt 0.0322
_refine_ls_shift/su_max 0.001
_refine_ls_shift/su_mean 0.000
_refine_ls_structure_factor_coef Fsqd
_refine_ls_weighting_details 'calc w=1/[\s^2^(Fo^2^)+(0.0361P)^2^+4.5605P] where P=(Fo^2^+2Fc^2^)/3'
_refine_ls_weighting_scheme calc
_refine_ls_wR_factor_gt 0.0760
_refine_ls_wR_factor_ref 0.0784
_reflns_number_gt 3927
_reflns_number_total 4446
_reflns_threshold_expression >2sigma(I)
_cod_data_source_file om900349v_si_001.cif
_cod_data_source_block complex1
_cod_depositor_comments
;
The following automatic conversions were performed:

'_refine_ls_hydrogen_treatment' value 'constrained' was replaced with
the value 'constr' as specified in the replacement file
'src/cod-tools/trunk/data/replacement-values/replacement_values.lst'.

Automatic conversion script
Id: cif_fix_values 5376 2017-05-30 11:51:03Z andrius 
;
_cod_original_sg_symbol_H-M 'C 2/c'
_cod_original_formula_sum C28H30ClN3ORh
_cod_database_code 4069676

loop_
_symmetry_equiv_pos_as_xyz
'x, y, z'
'-x, y, -z+1/2'
'x+1/2, y+1/2, z'
'-x+1/2, y+1/2, -z+1/2'
'-x, -y, -z'
'x, -y, z-1/2'
'-x+1/2, -y+1/2, -z'
'x+1/2, -y+1/2, z-1/2'

loop_
_atom_site_label
_atom_site_type_symbol
_atom_site_fract_x
_atom_site_fract_y
_atom_site_fract_z
_atom_site_U_iso_or_equiv
_atom_site_adp_type
_atom_site_occupancy
_atom_site_symmetry_multiplicity
_atom_site_calc_flag
_atom_site_refinement_flags
Rh1 Rh 0.535661(13) 0.297735(13) 0.447618(11) 0.04030(9) Uani 1 1 d .
Cl1 Cl 0.63784(5) 0.38408(5) 0.51514(4) 0.0600(2) Uani 1 1 d .
N1 N 0.45214(14) 0.32190(14) 0.51612(12) 0.0441(5) Uani 1 1 d .
N2 N 0.57282(15) 0.20128(13) 0.51342(12) 0.0448(5) Uani 1 1 d .
N3 N 0.2559(2) -0.0619(2) 0.7771(2) 0.0895(10) Uani 1 1 d .
C1 C 0.4828(3) 0.3622(2) 0.35400(17) 0.0652(9) Uani 1 1 d .
C2 C 0.5666(2) 0.3430(3) 0.34862(16) 0.0709(10) Uani 1 1 d .
C3 C 0.5765(2) 0.2593(3) 0.35153(16) 0.0667(9) Uani 1 1 d .
C4 C 0.4967(2) 0.22507(19) 0.35644(16) 0.0595(8) Uani 1 1 d .
C5 C 0.4385(2) 0.2889(2) 0.35747(16) 0.0595(9) Uani 1 1 d .
C6 C 0.4457(4) 0.4457(3) 0.3512(2) 0.128(2) Uani 1 1 d .
H6A H 0.4311 0.4624 0.3030 0.193 Uiso 1 1 calc R
H6B H 0.4863 0.4823 0.3760 0.193 Uiso 1 1 calc R
H6C H 0.3959 0.4454 0.3730 0.193 Uiso 1 1 calc R
C7 C 0.6350(3) 0.4026(4) 0.3413(2) 0.143(3) Uani 1 1 d .
H7A H 0.6870 0.3853 0.3692 0.214 Uiso 1 1 calc R
H7B H 0.6197 0.4545 0.3573 0.214 Uiso 1 1 calc R
H7C H 0.6419 0.4061 0.2927 0.214 Uiso 1 1 calc R
C8 C 0.6563(3) 0.2150(4) 0.3442(2) 0.127(2) Uani 1 1 d .
H8A H 0.6617 0.2119 0.2953 0.191 Uiso 1 1 calc R
H8B H 0.6541 0.1617 0.3630 0.191 Uiso 1 1 calc R
H8C H 0.7039 0.2433 0.3697 0.191 Uiso 1 1 calc R
C9 C 0.4784(4) 0.1369(2) 0.3577(2) 0.1077(17) Uani 1 1 d .
H9A H 0.4271 0.1283 0.3763 0.162 Uiso 1 1 calc R
H9B H 0.5241 0.1099 0.3871 0.162 Uiso 1 1 calc R
H9C H 0.4723 0.1157 0.3107 0.162 Uiso 1 1 calc R
C10 C 0.3460(2) 0.2801(3) 0.3612(2) 0.1083(17) Uani 1 1 d .
H10A H 0.3147 0.2751 0.3144 0.162 Uiso 1 1 calc R
H10B H 0.3269 0.3267 0.3836 0.162 Uiso 1 1 calc R
H10C H 0.3375 0.2330 0.3880 0.162 Uiso 1 1 calc R
C11 C 0.41324(19) 0.39109(18) 0.52292(16) 0.0534(7) Uani 1 1 d .
H11 H 0.4278 0.4397 0.5040 0.064 Uiso 1 1 calc R
C12 C 0.3476(2) 0.3819(2) 0.56203(18) 0.0623(9) Uani 1 1 d .
H12 H 0.3115 0.4220 0.5732 0.075 Uiso 1 1 calc R
C13 C 0.3469(2) 0.30280(19) 0.58043(18) 0.0576(8) Uani 1 1 d .
H13 H 0.3099 0.2785 0.6066 0.069 Uiso 1 1 calc R
C14 C 0.41318(17) 0.26412(17) 0.55236(14) 0.0440(6) Uani 1 1 d .
C15 C 0.44304(18) 0.18633(16) 0.56483(14) 0.0427(6) Uani 1 1 d .
C16 C 0.51899(17) 0.15664(16) 0.54803(14) 0.0430(6) Uani 1 1 d .
C17 C 0.5615(2) 0.08494(18) 0.57287(16) 0.0548(8) Uani 1 1 d .
H17 H 0.5398 0.0435 0.5972 0.066 Uiso 1 1 calc R
C18 C 0.6397(2) 0.08768(19) 0.55475(17) 0.0610(8) Uani 1 1 d .
H18 H 0.6819 0.0490 0.5646 0.073 Uiso 1 1 calc R
C19 C 0.64448(19) 0.16040(19) 0.51821(16) 0.0531(7) Uani 1 1 d .
H19 H 0.6916 0.1776 0.4998 0.064 Uiso 1 1 calc R
C20 C 0.39691(18) 0.13225(16) 0.60794(15) 0.0471(7) Uani 1 1 d .
C21 C 0.4073(2) 0.1431(2) 0.67953(17) 0.0722(10) Uani 1 1 d .
H21 H 0.4407 0.1853 0.7001 0.087 Uiso 1 1 calc R
C22 C 0.3689(2) 0.0925(2) 0.72127(18) 0.0724(10) Uani 1 1 d .
H22 H 0.3771 0.1003 0.7698 0.087 Uiso 1 1 calc R
C23 C 0.31885(18) 0.03071(18) 0.69188(17) 0.0528(7) Uani 1 1 d .
C24 C 0.2818(2) -0.0220(2) 0.7382(2) 0.0645(9) Uani 1 1 d .
C25 C 0.3049(2) 0.02095(19) 0.62002(18) 0.0622(9) Uani 1 1 d .
H25 H 0.2691 -0.0195 0.5994 0.075 Uiso 1 1 calc R
C26 C 0.3445(2) 0.07170(19) 0.57836(17) 0.0586(8) Uani 1 1 d .
H26 H 0.3355 0.0646 0.5297 0.070 Uiso 1 1 calc R
C111 C 0.6200(3) 0.2964(3) 0.6913(2) 0.0942(14) Uani 1 1 d .
H11A H 0.6582 0.2767 0.7313 0.141 Uiso 1 1 calc R
H11B H 0.6508 0.3270 0.6615 0.141 Uiso 1 1 calc R
H11C H 0.5927 0.2518 0.6652 0.141 Uiso 1 1 calc R
C222 C 0.5558(3) 0.3483(2) 0.7156(2) 0.0897(13) Uani 1 1 d .
H22A H 0.5836 0.3886 0.7479 0.108 Uiso 1 1 calc R
H22B H 0.5238 0.3760 0.6755 0.108 Uiso 1 1 calc R
O111 O 0.5000 0.30278(17) 0.7500 0.0646(9) Uani 1 2 d S

loop_
_atom_site_aniso_label
_atom_site_aniso_U_11
_atom_site_aniso_U_22
_atom_site_aniso_U_33
_atom_site_aniso_U_23
_atom_site_aniso_U_13
_atom_site_aniso_U_12
Rh1 0.03975(14) 0.04103(14) 0.04004(14) 0.00137(9) 0.00629(9) 0.00033(9)
Cl1 0.0567(5) 0.0633(5) 0.0585(5) -0.0072(4) 0.0047(4) -0.0141(4)
N1 0.0445(13) 0.0429(13) 0.0452(13) 0.0019(10) 0.0080(10) 0.0050(10)
N2 0.0453(13) 0.0446(13) 0.0442(13) 0.0011(10) 0.0067(10) 0.0066(11)
N3 0.089(2) 0.085(2) 0.102(3) 0.015(2) 0.038(2) -0.0179(19)
C1 0.093(3) 0.054(2) 0.0428(17) 0.0056(14) -0.0066(17) 0.0054(18)
C2 0.076(2) 0.095(3) 0.0390(17) 0.0106(18) 0.0038(16) -0.031(2)
C3 0.062(2) 0.100(3) 0.0397(17) 0.0000(18) 0.0133(15) 0.016(2)
C4 0.087(3) 0.0496(18) 0.0404(17) -0.0045(14) 0.0053(16) -0.0084(17)
C5 0.0452(17) 0.089(3) 0.0416(17) -0.0051(16) -0.0004(13) -0.0058(17)
C6 0.224(6) 0.072(3) 0.073(3) 0.008(2) -0.026(3) 0.049(3)
C7 0.159(5) 0.200(6) 0.065(3) 0.024(3) 0.005(3) -0.120(5)
C8 0.105(4) 0.215(6) 0.067(3) -0.012(3) 0.027(3) 0.070(4)
C9 0.185(5) 0.062(3) 0.072(3) -0.011(2) 0.007(3) -0.027(3)
C10 0.049(2) 0.192(5) 0.081(3) -0.016(3) 0.001(2) -0.008(3)
C11 0.0562(18) 0.0424(17) 0.0615(19) 0.0016(14) 0.0096(15) 0.0072(14)
C12 0.0573(19) 0.057(2) 0.074(2) -0.0046(17) 0.0141(17) 0.0163(16)
C13 0.0448(17) 0.068(2) 0.063(2) -0.0011(16) 0.0150(15) 0.0014(15)
C14 0.0366(14) 0.0497(16) 0.0454(16) 0.0017(13) 0.0061(12) -0.0023(13)
C15 0.0453(15) 0.0420(15) 0.0393(15) -0.0018(12) 0.0023(12) -0.0058(12)
C16 0.0484(16) 0.0381(15) 0.0415(15) -0.0005(12) 0.0042(12) 0.0003(12)
C17 0.071(2) 0.0394(16) 0.0516(18) 0.0019(13) 0.0031(15) 0.0017(15)
C18 0.064(2) 0.0547(19) 0.061(2) -0.0023(16) -0.0010(16) 0.0201(16)
C19 0.0467(17) 0.0607(19) 0.0514(17) -0.0040(15) 0.0062(13) 0.0094(15)
C20 0.0484(16) 0.0436(16) 0.0490(17) -0.0008(13) 0.0073(13) -0.0035(13)
C21 0.092(3) 0.073(2) 0.0503(19) -0.0038(17) 0.0074(18) -0.041(2)
C22 0.095(3) 0.078(2) 0.0442(18) 0.0001(17) 0.0116(18) -0.029(2)
C23 0.0495(17) 0.0453(16) 0.065(2) 0.0059(14) 0.0135(15) -0.0039(14)
C24 0.061(2) 0.055(2) 0.080(2) 0.0044(18) 0.0202(18) -0.0039(16)
C25 0.061(2) 0.0536(19) 0.071(2) -0.0070(16) 0.0067(17) -0.0190(16)
C26 0.068(2) 0.0578(19) 0.0492(17) -0.0048(15) 0.0066(15) -0.0148(16)
C111 0.096(3) 0.113(4) 0.074(3) 0.000(2) 0.015(2) -0.027(3)
C222 0.079(3) 0.069(3) 0.111(3) 0.022(2) -0.013(2) -0.019(2)
O111 0.070(2) 0.0462(18) 0.074(2) 0.000 0.0009(17) 0.000

loop_
_atom_type_symbol
_atom_type_description
_atom_type_scat_dispersion_real
_atom_type_scat_dispersion_imag
_atom_type_scat_source
C C 0.0033 0.0016 'International Tables Vol C Tables 4.2.6.8 and 6.1.1.4'
H H 0.0000 0.0000 'International Tables Vol C Tables 4.2.6.8 and 6.1.1.4'
N N 0.0061 0.0033 'International Tables Vol C Tables 4.2.6.8 and 6.1.1.4'
O O 0.0106 0.0060 'International Tables Vol C Tables 4.2.6.8 and 6.1.1.4'
Cl Cl 0.1484 0.1585 'International Tables Vol C Tables 4.2.6.8 and 6.1.1.4'
Rh Rh -1.1178 0.9187 'International Tables Vol C Tables 4.2.6.8 and 6.1.1.4'

loop_
_geom_angle_atom_site_label_1
_geom_angle_atom_site_label_2
_geom_angle_atom_site_label_3
_geom_angle
_geom_angle_site_symmetry_1
N1 Rh1 N2 85.02(9) .
N1 Rh1 C4 119.95(12) .
N2 Rh1 C4 94.62(11) .
N1 Rh1 C5 93.82(11) .
N2 Rh1 C5 122.81(12) .
C4 Rh1 C5 38.68(13) .
N1 Rh1 C1 103.21(13) .
N2 Rh1 C1 159.15(11) .
C4 Rh1 C1 64.63(13) .
C5 Rh1 C1 38.63(13) .
N1 Rh1 C3 157.45(12) .
N2 Rh1 C3 101.35(12) .
C4 Rh1 C3 38.60(14) .
C5 Rh1 C3 64.45(13) .
C1 Rh1 C3 64.10(14) .
N1 Rh1 C2 138.95(14) .
N2 Rh1 C2 135.87(14) .
C4 Rh1 C2 63.64(13) .
C5 Rh1 C2 63.62(13) .
C1 Rh1 C2 37.84(14) .
C3 Rh1 C2 37.69(15) .
N1 Rh1 Cl1 89.80(7) .
N2 Rh1 Cl1 91.66(7) .
C4 Rh1 Cl1 149.99(10) .
C5 Rh1 Cl1 145.52(10) .
C1 Rh1 Cl1 107.30(10) .
C3 Rh1 Cl1 111.39(11) .
C2 Rh1 Cl1 91.90(9) .
C11 N1 C14 107.0(2) .
C11 N1 Rh1 126.6(2) .
C14 N1 Rh1 125.15(19) .
C19 N2 C16 107.1(2) .
C19 N2 Rh1 126.9(2) .
C16 N2 Rh1 124.55(18) .
C2 C1 C5 107.6(3) .
C2 C1 C6 125.9(4) .
C5 C1 C6 126.4(4) .
C2 C1 Rh1 72.27(19) .
C5 C1 Rh1 70.39(18) .
C6 C1 Rh1 126.1(3) .
C3 C2 C1 109.1(3) .
C3 C2 C7 125.4(4) .
C1 C2 C7 125.5(4) .
C3 C2 Rh1 70.29(18) .
C1 C2 Rh1 69.89(19) .
C7 C2 Rh1 125.7(3) .
C2 C3 C4 107.6(3) .
C2 C3 C8 125.1(4) .
C4 C3 C8 127.0(4) .
C2 C3 Rh1 72.02(19) .
C4 C3 Rh1 69.99(18) .
C8 C3 Rh1 127.4(3) .
C5 C4 C3 107.8(3) .
C5 C4 C9 127.0(4) .
C3 C4 C9 125.2(4) .
C5 C4 Rh1 70.76(18) .
C3 C4 Rh1 71.41(18) .
C9 C4 Rh1 124.9(2) .
C4 C5 C1 107.8(3) .
C4 C5 C10 125.9(4) .
C1 C5 C10 126.3(4) .
C4 C5 Rh1 70.56(18) .
C1 C5 Rh1 70.98(17) .
C10 C5 Rh1 124.2(3) .
C1 C6 H6A 109.5 .
C1 C6 H6B 109.5 .
H6A C6 H6B 109.5 .
C1 C6 H6C 109.5 .
H6A C6 H6C 109.5 .
H6B C6 H6C 109.5 .
C2 C7 H7A 109.5 .
C2 C7 H7B 109.5 .
H7A C7 H7B 109.5 .
C2 C7 H7C 109.5 .
H7A C7 H7C 109.5 .
H7B C7 H7C 109.5 .
C3 C8 H8A 109.5 .
C3 C8 H8B 109.5 .
H8A C8 H8B 109.5 .
C3 C8 H8C 109.5 .
H8A C8 H8C 109.5 .
H8B C8 H8C 109.5 .
C4 C9 H9A 109.5 .
C4 C9 H9B 109.5 .
H9A C9 H9B 109.5 .
C4 C9 H9C 109.5 .
H9A C9 H9C 109.5 .
H9B C9 H9C 109.5 .
C5 C10 H10A 109.5 .
C5 C10 H10B 109.5 .
H10A C10 H10B 109.5 .
C5 C10 H10C 109.5 .
H10A C10 H10C 109.5 .
H10B C10 H10C 109.5 .
N1 C11 C12 111.5(3) .
N1 C11 H11 124.2 .
C12 C11 H11 124.2 .
C13 C12 C11 106.5(3) .
C13 C12 H12 126.8 .
C11 C12 H12 126.8 .
C12 C13 C14 107.4(3) .
C12 C13 H13 126.3 .
C14 C13 H13 126.3 .
C15 C14 N1 124.0(3) .
C15 C14 C13 127.9(3) .
N1 C14 C13 107.6(3) .
C14 C15 C16 125.3(3) .
C14 C15 C20 117.8(3) .
C16 C15 C20 116.3(2) .
N2 C16 C15 123.7(2) .
N2 C16 C17 107.9(2) .
C15 C16 C17 127.5(3) .
C18 C17 C16 107.5(3) .
C18 C17 H17 126.3 .
C16 C17 H17 126.3 .
C17 C18 C19 106.6(3) .
C17 C18 H18 126.7 .
C19 C18 H18 126.7 .
N2 C19 C18 111.0(3) .
N2 C19 H19 124.5 .
C18 C19 H19 124.5 .
C26 C20 C21 118.6(3) .
C26 C20 C15 122.3(3) .
C21 C20 C15 119.1(3) .
C20 C21 C22 120.8(3) .
C20 C21 H21 119.6 .
C22 C21 H21 119.6 .
C23 C22 C21 120.5(3) .
C23 C22 H22 119.8 .
C21 C22 H22 119.8 .
C22 C23 C25 119.5(3) .
C22 C23 C24 118.2(3) .
C25 C23 C24 122.2(3) .
N3 C24 C23 176.6(4) .
C23 C25 C26 119.7(3) .
C23 C25 H25 120.2 .
C26 C25 H25 120.2 .
C20 C26 C25 120.9(3) .
C20 C26 H26 119.5 .
C25 C26 H26 119.5 .
C222 C111 H11A 109.5 .
C222 C111 H11B 109.5 .
H11A C111 H11B 109.5 .
C222 C111 H11C 109.5 .
H11A C111 H11C 109.5 .
H11B C111 H11C 109.5 .
O111 C222 C111 111.3(3) .
O111 C222 H22A 109.4 .
C111 C222 H22A 109.4 .
O111 C222 H22B 109.4 .
C111 C222 H22B 109.4 .
H22A C222 H22B 108.0 .
C222 O111 C222 115.4(4) 2_656

loop_
_geom_bond_atom_site_label_1
_geom_bond_atom_site_label_2
_geom_bond_distance
_geom_bond_site_symmetry_2
Rh1 N1 2.065(2) .
Rh1 N2 2.068(2) .
Rh1 C4 2.136(3) .
Rh1 C5 2.138(3) .
Rh1 C1 2.146(3) .
Rh1 C3 2.154(3) .
Rh1 C2 2.177(3) .
Rh1 Cl1 2.3949(9) .
N1 C11 1.324(4) .
N1 C14 1.392(4) .
N2 C19 1.326(4) .
N2 C16 1.388(4) .
N3 C24 1.128(4) .
C1 C2 1.402(5) .
C1 C5 1.417(5) .
C1 C6 1.507(5) .
C2 C3 1.399(6) .
C2 C7 1.502(5) .
C3 C4 1.418(5) .
C3 C8 1.502(5) .
C4 C5 1.415(5) .
C4 C9 1.495(5) .
C5 C10 1.505(5) .
C6 H6A 0.9600 .
C6 H6B 0.9600 .
C6 H6C 0.9600 .
C7 H7A 0.9600 .
C7 H7B 0.9600 .
C7 H7C 0.9600 .
C8 H8A 0.9600 .
C8 H8B 0.9600 .
C8 H8C 0.9600 .
C9 H9A 0.9600 .
C9 H9B 0.9600 .
C9 H9C 0.9600 .
C10 H10A 0.9600 .
C10 H10B 0.9600 .
C10 H10C 0.9600 .
C11 C12 1.399(4) .
C11 H11 0.9300 .
C12 C13 1.361(4) .
C12 H12 0.9300 .
C13 C14 1.422(4) .
C13 H13 0.9300 .
C14 C15 1.385(4) .
C15 C16 1.400(4) .
C15 C20 1.497(4) .
C16 C17 1.416(4) .
C17 C18 1.356(4) .
C17 H17 0.9300 .
C18 C19 1.405(4) .
C18 H18 0.9300 .
C19 H19 0.9300 .
C20 C26 1.373(4) .
C20 C21 1.370(4) .
C21 C22 1.376(4) .
C21 H21 0.9300 .
C22 C23 1.367(4) .
C22 H22 0.9300 .
C23 C25 1.372(4) .
C23 C24 1.444(5) .
C25 C26 1.386(4) .
C25 H25 0.9300 .
C26 H26 0.9300 .
C111 C222 1.477(6) .
C111 H11A 0.9600 .
C111 H11B 0.9600 .
C111 H11C 0.9600 .
C222 O111 1.415(4) .
C222 H22A 0.9700 .
C222 H22B 0.9700 .
O111 C222 1.415(4) 2_656

loop_
_geom_torsion_atom_site_label_1
_geom_torsion_atom_site_label_2
_geom_torsion_atom_site_label_3
_geom_torsion_atom_site_label_4
_geom_torsion
_geom_torsion_site_symmetry_4
N2 Rh1 N1 C11 161.3(3) .
C4 Rh1 N1 C11 -106.2(3) .
C5 Rh1 N1 C11 -76.0(3) .
C1 Rh1 N1 C11 -38.1(3) .
C3 Rh1 N1 C11 -90.9(4) .
C2 Rh1 N1 C11 -23.0(3) .
Cl1 Rh1 N1 C11 69.7(2) .
N2 Rh1 N1 C14 -33.2(2) .
C4 Rh1 N1 C14 59.3(2) .
C5 Rh1 N1 C14 89.4(2) .
C1 Rh1 N1 C14 127.4(2) .
C3 Rh1 N1 C14 74.6(4) .
C2 Rh1 N1 C14 142.5(2) .
Cl1 Rh1 N1 C14 -124.9(2) .
N1 Rh1 N2 C19 -160.8(3) .
C4 Rh1 N2 C19 79.4(3) .
C5 Rh1 N2 C19 107.8(3) .
C1 Rh1 N2 C19 84.6(4) .
C3 Rh1 N2 C19 41.0(3) .
C2 Rh1 N2 C19 23.3(3) .
Cl1 Rh1 N2 C19 -71.2(2) .
N1 Rh1 N2 C16 35.0(2) .
C4 Rh1 N2 C16 -84.7(2) .
C5 Rh1 N2 C16 -56.3(3) .
C1 Rh1 N2 C16 -79.5(4) .
C3 Rh1 N2 C16 -123.1(2) .
C2 Rh1 N2 C16 -140.9(2) .
Cl1 Rh1 N2 C16 124.7(2) .
N1 Rh1 C1 C2 163.8(2) .
N2 Rh1 C1 C2 -84.7(4) .
C4 Rh1 C1 C2 -79.0(2) .
C5 Rh1 C1 C2 -116.8(3) .
C3 Rh1 C1 C2 -36.0(2) .
Cl1 Rh1 C1 C2 69.9(2) .
N1 Rh1 C1 C5 -79.4(2) .
N2 Rh1 C1 C5 32.1(5) .
C4 Rh1 C1 C5 37.8(2) .
C3 Rh1 C1 C5 80.8(2) .
C2 Rh1 C1 C5 116.8(3) .
Cl1 Rh1 C1 C5 -173.35(18) .
N1 Rh1 C1 C6 42.0(4) .
N2 Rh1 C1 C6 153.4(4) .
C4 Rh1 C1 C6 159.1(5) .
C5 Rh1 C1 C6 121.3(5) .
C3 Rh1 C1 C6 -157.9(5) .
C2 Rh1 C1 C6 -121.9(5) .
Cl1 Rh1 C1 C6 -52.0(4) .
C5 C1 C2 C3 -2.4(4) .
C6 C1 C2 C3 -178.3(3) .
Rh1 C1 C2 C3 59.5(2) .
C5 C1 C2 C7 177.9(3) .
C6 C1 C2 C7 2.0(6) .
Rh1 C1 C2 C7 -120.2(4) .
C5 C1 C2 Rh1 -61.9(2) .
C6 C1 C2 Rh1 122.1(4) .
N1 Rh1 C2 C3 -144.5(2) .
N2 Rh1 C2 C3 29.3(3) .
C4 Rh1 C2 C3 -38.3(2) .
C5 Rh1 C2 C3 -81.6(2) .
C1 Rh1 C2 C3 -120.1(3) .
Cl1 Rh1 C2 C3 123.6(2) .
N1 Rh1 C2 C1 -24.4(3) .
N2 Rh1 C2 C1 149.4(2) .
C4 Rh1 C2 C1 81.9(2) .
C5 Rh1 C2 C1 38.5(2) .
C3 Rh1 C2 C1 120.1(3) .
Cl1 Rh1 C2 C1 -116.2(2) .
N1 Rh1 C2 C7 95.5(5) .
N2 Rh1 C2 C7 -90.7(5) .
C4 Rh1 C2 C7 -158.3(5) .
C5 Rh1 C2 C7 158.4(5) .
C1 Rh1 C2 C7 119.9(6) .
C3 Rh1 C2 C7 -120.0(5) .
Cl1 Rh1 C2 C7 3.6(5) .
C1 C2 C3 C4 2.0(4) .
C7 C2 C3 C4 -178.3(3) .
Rh1 C2 C3 C4 61.3(2) .
C1 C2 C3 C8 177.1(3) .
C7 C2 C3 C8 -3.2(6) .
Rh1 C2 C3 C8 -123.6(4) .
C1 C2 C3 Rh1 -59.3(2) .
C7 C2 C3 Rh1 120.4(3) .
N1 Rh1 C3 C2 95.7(4) .
N2 Rh1 C3 C2 -159.7(2) .
C4 Rh1 C3 C2 117.2(3) .
C5 Rh1 C3 C2 79.2(2) .
C1 Rh1 C3 C2 36.1(2) .
Cl1 Rh1 C3 C2 -63.3(2) .
N1 Rh1 C3 C4 -21.5(4) .
N2 Rh1 C3 C4 83.1(2) .
C5 Rh1 C3 C4 -38.0(2) .
C1 Rh1 C3 C4 -81.1(2) .
C2 Rh1 C3 C4 -117.2(3) .
Cl1 Rh1 C3 C4 179.45(17) .
N1 Rh1 C3 C8 -143.4(4) .
N2 Rh1 C3 C8 -38.8(4) .
C4 Rh1 C3 C8 -121.9(5) .
C5 Rh1 C3 C8 -159.9(5) .
C1 Rh1 C3 C8 157.0(5) .
C2 Rh1 C3 C8 120.9(5) .
Cl1 Rh1 C3 C8 57.5(4) .
C2 C3 C4 C5 -0.8(4) .
C8 C3 C4 C5 -175.8(3) .
Rh1 C3 C4 C5 61.8(2) .
C2 C3 C4 C9 177.3(3) .
C8 C3 C4 C9 2.3(6) .
Rh1 C3 C4 C9 -120.1(3) .
C2 C3 C4 Rh1 -62.6(2) .
C8 C3 C4 Rh1 122.4(4) .
N1 Rh1 C4 C5 53.4(2) .
N2 Rh1 C4 C5 140.3(2) .
C1 Rh1 C4 C5 -37.7(2) .
C3 Rh1 C4 C5 -117.3(3) .
C2 Rh1 C4 C5 -79.9(2) .
Cl1 Rh1 C4 C5 -118.3(2) .
N1 Rh1 C4 C3 170.66(19) .
N2 Rh1 C4 C3 -102.4(2) .
C5 Rh1 C4 C3 117.3(3) .
C1 Rh1 C4 C3 79.6(2) .
C2 Rh1 C4 C3 37.4(2) .
Cl1 Rh1 C4 C3 -1.0(3) .
N1 Rh1 C4 C9 -68.9(4) .
N2 Rh1 C4 C9 18.0(4) .
C5 Rh1 C4 C9 -122.3(5) .
C1 Rh1 C4 C9 -160.0(4) .
C3 Rh1 C4 C9 120.4(5) .
C2 Rh1 C4 C9 157.8(4) .
Cl1 Rh1 C4 C9 119.4(3) .
C3 C4 C5 C1 -0.6(4) .
C9 C4 C5 C1 -178.7(3) .
Rh1 C4 C5 C1 61.5(2) .
C3 C4 C5 C10 179.1(3) .
C9 C4 C5 C10 1.0(6) .
Rh1 C4 C5 C10 -118.8(4) .
C3 C4 C5 Rh1 -62.2(2) .
C9 C4 C5 Rh1 119.7(3) .
C2 C1 C5 C4 1.9(4) .
C6 C1 C5 C4 177.8(3) .
Rh1 C1 C5 C4 -61.3(2) .
C2 C1 C5 C10 -177.8(3) .
C6 C1 C5 C10 -1.9(6) .
Rh1 C1 C5 C10 119.0(4) .
C2 C1 C5 Rh1 63.1(2) .
C6 C1 C5 Rh1 -120.9(4) .
N1 Rh1 C5 C4 -135.8(2) .
N2 Rh1 C5 C4 -49.3(2) .
C1 Rh1 C5 C4 117.7(3) .
C3 Rh1 C5 C4 37.9(2) .
C2 Rh1 C5 C4 80.0(2) .
Cl1 Rh1 C5 C4 128.95(19) .
N1 Rh1 C5 C1 106.5(2) .
N2 Rh1 C5 C1 -167.00(19) .
C4 Rh1 C5 C1 -117.7(3) .
C3 Rh1 C5 C1 -79.8(2) .
C2 Rh1 C5 C1 -37.7(2) .
Cl1 Rh1 C5 C1 11.3(3) .
N1 Rh1 C5 C10 -15.0(4) .
N2 Rh1 C5 C10 71.5(4) .
C4 Rh1 C5 C10 120.8(4) .
C1 Rh1 C5 C10 -121.5(4) .
C3 Rh1 C5 C10 158.7(4) .
C2 Rh1 C5 C10 -159.2(4) .
Cl1 Rh1 C5 C10 -110.3(3) .
C14 N1 C11 C12 -1.0(3) .
Rh1 N1 C11 C12 166.7(2) .
N1 C11 C12 C13 0.4(4) .
C11 C12 C13 C14 0.3(4) .
C11 N1 C14 C15 -171.5(3) .
Rh1 N1 C14 C15 20.6(4) .
C11 N1 C14 C13 1.1(3) .
Rh1 N1 C14 C13 -166.7(2) .
C12 C13 C14 C15 171.4(3) .
C12 C13 C14 N1 -0.9(4) .
N1 C14 C15 C16 5.2(4) .
C13 C14 C15 C16 -165.9(3) .
N1 C14 C15 C20 176.8(2) .
C13 C14 C15 C20 5.7(4) .
C19 N2 C16 C15 168.5(3) .
Rh1 N2 C16 C15 -24.7(4) .
C19 N2 C16 C17 -1.4(3) .
Rh1 N2 C16 C17 165.39(18) .
C14 C15 C16 N2 -3.0(4) .
C20 C15 C16 N2 -174.7(2) .
C14 C15 C16 C17 164.8(3) .
C20 C15 C16 C17 -6.9(4) .
N2 C16 C17 C18 1.3(3) .
C15 C16 C17 C18 -168.1(3) .
C16 C17 C18 C19 -0.7(3) .
C16 N2 C19 C18 0.9(3) .
Rh1 N2 C19 C18 -165.4(2) .
C17 C18 C19 N2 -0.1(4) .
C14 C15 C20 C26 104.8(3) .
C16 C15 C20 C26 -82.9(4) .
C14 C15 C20 C21 -75.4(4) .
C16 C15 C20 C21 96.9(4) .
C26 C20 C21 C22 2.6(6) .
C15 C20 C21 C22 -177.1(3) .
C20 C21 C22 C23 -0.7(6) .
C21 C22 C23 C25 -2.0(6) .
C21 C22 C23 C24 178.4(4) .
C22 C23 C24 N3 -19(7) .
C25 C23 C24 N3 161(7) .
C22 C23 C25 C26 2.6(5) .
C24 C23 C25 C26 -177.7(3) .
C21 C20 C26 C25 -1.9(5) .
C15 C20 C26 C25 177.8(3) .
C23 C25 C26 C20 -0.7(5) .
C111 C222 O111 C222 171.0(4) 2_656
